data_1520552
loop_
_publ_author_name
'Saltsman, Irena'
'Goldberg, Israel'
'Gross, Zeev'

_publ_section_title
;
 Porphyrins and Corroles with 2,6-Pyrimidyl Substituents.
;
_journal_issue 13
_journal_name_full 'Organic letters'
_journal_page_first 3214
_journal_page_last 3217
_journal_paper_doi 10.1021/acs.orglett.5b01297
_journal_volume 17
_journal_year 2015
_chemical_formula_moiety 'C36 H22 N12'
_chemical_formula_sum 'C36 H22 N12'
_chemical_formula_weight 622.66
_chemical_name_systematic
; 
 ? 
;
_space_group_IT_number 14
_symmetry_cell_setting monoclinic
_symmetry_space_group_name_Hall '-P 2yn'
_symmetry_space_group_name_H-M 'P 1 21/n 1'
_atom_sites_solution_hydrogens geom
_atom_sites_solution_primary direct
_atom_sites_solution_secondary difmap
_audit_creation_method SHELXL-97
_cell_angle_alpha 90.00
_cell_angle_beta 90.677(2)
_cell_angle_gamma 90.00
_cell_formula_units_Z 4
_cell_length_a 15.3809(6)
_cell_length_b 11.5149(6)
_cell_length_c 17.7975(8)
_cell_measurement_reflns_used 4611
_cell_measurement_temperature 110(2)
_cell_measurement_theta_max 25.38
_cell_measurement_theta_min 1.76
_cell_volume 3151.9(2)
_computing_cell_refinement 'Saint, Bruker-AXS'
_computing_data_collection 'Apex2, Bruker-AXS'
_computing_data_reduction 'Saint, Bruker-AXS'
_computing_structure_refinement 'SHELXL-97 (Sheldrick, 2008)'
_computing_structure_solution 'SHELXTL-2013 (Sheldrick, 2008)'
_diffrn_ambient_temperature 110(2)
_diffrn_detector_area_resol_mean 1.75
_diffrn_measured_fraction_theta_full 0.992
_diffrn_measured_fraction_theta_max 0.992
_diffrn_measurement_device_type 'ApexDuo, Bruker-AXS'
_diffrn_measurement_method '1 deg. \f and \w scans'
_diffrn_radiation_monochromator graphite
_diffrn_radiation_source 'fine-focus sealed tube'
_diffrn_radiation_type MoK\a
_diffrn_radiation_wavelength 0.71073
_diffrn_reflns_av_R_equivalents 0.0264
_diffrn_reflns_av_sigmaI/netI 0.0307
_diffrn_reflns_limit_h_max 18
_diffrn_reflns_limit_h_min -18
_diffrn_reflns_limit_k_max 13
_diffrn_reflns_limit_k_min -12
_diffrn_reflns_limit_l_max 19
_diffrn_reflns_limit_l_min -21
_diffrn_reflns_number 20359
_diffrn_reflns_theta_full 25.38
_diffrn_reflns_theta_max 25.38
_diffrn_reflns_theta_min 1.76
_diffrn_standards_number 0
_exptl_absorpt_coefficient_mu 0.084
_exptl_absorpt_correction_T_max 0.9933
_exptl_absorpt_correction_T_min 0.9712
_exptl_absorpt_correction_type multi-scan
_exptl_absorpt_process_details 'Sadabs, Bruker-AXS'
_exptl_crystal_colour red
_exptl_crystal_density_diffrn 1.312
_exptl_crystal_density_method 'not measured'
_exptl_crystal_description needle
_exptl_crystal_F_000 1288
_exptl_crystal_size_max 0.35
_exptl_crystal_size_mid 0.18
_exptl_crystal_size_min 0.08
_platon_squeeze_details
;
 four molecules of the disordered MeOH solvent.
;
_refine_diff_density_max 0.269
_refine_diff_density_min -0.256
_refine_diff_density_rms 0.048
_refine_ls_extinction_method none
_refine_ls_goodness_of_fit_ref 1.038
_refine_ls_hydrogen_treatment constr
_refine_ls_matrix_type full
_refine_ls_number_parameters 433
_refine_ls_number_reflns 5754
_refine_ls_number_restraints 0
_refine_ls_restrained_S_all 1.038
_refine_ls_R_factor_all 0.0574
_refine_ls_R_factor_gt 0.0451
_refine_ls_shift/su_max 0.001
_refine_ls_shift/su_mean 0.000
_refine_ls_structure_factor_coef Fsqd
_refine_ls_weighting_details 'calc w=1/[\s^2^(Fo^2^)+(0.0594P)^2^+2.0882P] where P=(Fo^2^+2Fc^2^)/3'
_refine_ls_weighting_scheme calc
_refine_ls_wR_factor_gt 0.1177
_refine_ls_wR_factor_ref 0.1231
_reflns_number_gt 4611
_reflns_number_total 5754
_reflns_threshold_expression >2sigma(I)
_cod_data_source_file ol5b01297_si_002.cif
_cod_data_source_block compound-9
_cod_depositor_comments 'Adding full bibliography for 1520552--1520554.cif.'
_cod_original_sg_symbol_H-M 'P 21/n'
_cod_database_code 1520552

loop_
_symmetry_equiv_pos_as_xyz
'x, y, z'
'-x+1/2, y+1/2, -z+1/2'
'-x, -y, -z'
'x-1/2, -y-1/2, z-1/2'

loop_
_atom_site_label
_atom_site_type_symbol
_atom_site_fract_x
_atom_site_fract_y
_atom_site_fract_z
_atom_site_U_iso_or_equiv
_atom_site_adp_type
_atom_site_occupancy
_atom_site_symmetry_multiplicity
_atom_site_calc_flag
_atom_site_refinement_flags
N1 N 0.55092(9) 0.66187(14) 0.96820(9) 0.0180(3) Uani 1 1 d .
H1 H 0.5311 0.5854 0.9826 0.022 Uiso 1 1 d R
N2 N 0.37847(9) 0.53751(13) 0.96216(8) 0.0170(3) Uani 1 1 d .
N3 N 0.02881(10) 0.47489(14) 1.11010(8) 0.0184(3) Uani 1 1 d .
H3 H 0.0348 0.5859 1.0127 0.022 Uiso 1 1 d R
N4 N 0.06463(10) 0.65906(13) 1.01084(8) 0.0178(3) Uani 1 1 d .
N5 N 0.80942(10) 0.71332(14) 1.10454(9) 0.0195(4) Uani 1 1 d .
N6 N 0.81824(10) 0.77203(15) 0.97638(9) 0.0211(4) Uani 1 1 d .
N7 N 0.00850(11) 0.90512(15) 0.82830(9) 0.0237(4) Uani 1 1 d .
N8 N 0.34133(12) 0.92167(16) 0.91750(9) 0.0289(4) Uani 1 1 d .
N9 N 0.12451(11) 0.79500(16) 0.77590(9) 0.0273(4) Uani 1 1 d .
N10 N 0.38072(12) 0.83944(16) 0.80093(9) 0.0314(4) Uani 1 1 d .
N11 N 0.13168(13) 0.81437(17) 1.22469(10) 0.0363(5) Uani 1 1 d .
N12 N 0.23251(12) 0.65937(18) 1.23145(11) 0.0366(5) Uani 1 1 d .
C13 C 0.30512(11) 0.46979(17) 0.95803(10) 0.0173(4) Uani 1 1 d .
C14 C 0.49897(12) 0.74481(17) 0.93480(10) 0.0182(4) Uani 1 1 d .
C15 C 0.78178(11) 0.71307(16) 1.03289(10) 0.0174(4) Uani 1 1 d .
C16 C 0.07437(12) 0.54285(17) 1.16010(10) 0.0187(4) Uani 1 1 d .
C17 C 0.35627(11) 0.63930(16) 0.92794(10) 0.0162(4) Uani 1 1 d .
C18 C 0.37426(11) 0.83789(16) 0.87516(10) 0.0180(4) Uani 1 1 d .
C19 C 0.07334(11) 0.73334(17) 0.95117(10) 0.0183(4) Uani 1 1 d .
C20 C 0.63296(11) 0.70597(17) 0.98063(10) 0.0182(4) Uani 1 1 d .
C21 C 0.41097(12) 0.73390(16) 0.91538(10) 0.0164(4) Uani 1 1 d .
C22 C 0.70067(11) 0.64574(17) 1.01625(10) 0.0177(4) Uani 1 1 d .
C23 C 0.10762(11) 0.70357(17) 1.07241(10) 0.0192(4) Uani 1 1 d .
C24 C 0.23433(12) 0.53307(17) 0.92195(10) 0.0185(4) Uani 1 1 d .
H24 H 0.1767 0.5058 0.9135 0.022 Uiso 1 1 calc R
C25 C 0.63231(12) 0.82254(17) 0.95257(11) 0.0212(4) Uani 1 1 d .
H25 H 0.6801 0.8748 0.9532 0.025 Uiso 1 1 calc R
C26 C 0.04245(11) 0.71620(17) 0.87812(10) 0.0178(4) Uani 1 1 d .
C27 C 0.05962(11) 0.81202(17) 0.82400(10) 0.0183(4) Uani 1 1 d .
C28 C 0.11261(12) 0.64956(17) 1.14264(10) 0.0189(4) Uani 1 1 d .
C29 C 0.00329(12) 0.37932(17) 1.15030(10) 0.0183(4) Uani 1 1 d .
C30 C 0.16202(12) 0.71174(18) 1.20339(10) 0.0213(4) Uani 1 1 d .
C31 C 0.55165(12) 0.84538(17) 0.92487(11) 0.0211(4) Uani 1 1 d .
H31 H 0.5333 0.9164 0.9026 0.025 Uiso 1 1 calc R
C32 C 0.26603(11) 0.63755(17) 0.90281(10) 0.0178(4) Uani 1 1 d .
H32 H 0.2355 0.6983 0.8778 0.021 Uiso 1 1 calc R
C33 C 0.12409(12) 0.83013(17) 0.97688(11) 0.0220(4) Uani 1 1 d .
H33 H 0.1401 0.8957 0.9477 0.026 Uiso 1 1 calc R
C34 C 0.07662(12) 0.48950(18) 1.23413(11) 0.0235(4) Uani 1 1 d .
H34 H 0.1038 0.5197 1.2782 0.028 Uiso 1 1 calc R
C35 C 0.87882(12) 0.77967(18) 1.12043(11) 0.0222(4) Uani 1 1 d .
H35 H 0.9013 0.7804 1.1704 0.027 Uiso 1 1 calc R
C36 C 0.14533(12) 0.81184(17) 1.05037(11) 0.0220(4) Uani 1 1 d .
H36 H 0.1791 0.8619 1.0815 0.026 Uiso 1 1 calc R
C37 C 0.03277(12) 0.38919(18) 1.22791(11) 0.0233(4) Uani 1 1 d .
H37 H 0.0228 0.3347 1.2670 0.028 Uiso 1 1 calc R
C38 C 0.88634(12) 0.83929(18) 0.99433(11) 0.0228(4) Uani 1 1 d .
H38 H 0.9133 0.8833 0.9559 0.027 Uiso 1 1 calc R
C39 C 0.91879(12) 0.84694(18) 1.06684(11) 0.0239(4) Uani 1 1 d .
H39 H 0.9664 0.8962 1.0792 0.029 Uiso 1 1 calc R
C40 C 0.02358(14) 0.98888(19) 0.77780(11) 0.0284(5) Uani 1 1 d .
H40 H -0.0113 1.0569 0.7784 0.034 Uiso 1 1 calc R
C41 C 0.31840(14) 1.02863(19) 0.80451(12) 0.0292(5) Uani 1 1 d .
H41 H 0.2993 1.0969 0.7793 0.035 Uiso 1 1 calc R
C42 C 0.31308(15) 1.01658(19) 0.88056(12) 0.0334(5) Uani 1 1 d .
H42 H 0.2883 1.0781 0.9087 0.040 Uiso 1 1 calc R
C43 C 0.35279(16) 0.9365(2) 0.76679(12) 0.0379(6) Uani 1 1 d .
H43 H 0.3571 0.9414 0.7137 0.045 Uiso 1 1 calc R
C44 C 0.08778(16) 0.9796(2) 0.72523(12) 0.0360(5) Uani 1 1 d .
H44 H 0.0975 1.0394 0.6896 0.043 Uiso 1 1 calc R
C45 C 0.24899(14) 0.8214(2) 1.31268(12) 0.0334(5) Uani 1 1 d .
H45 H 0.2797 0.8600 1.3520 0.040 Uiso 1 1 calc R
C46 C 0.13732(15) 0.8807(2) 0.72618(12) 0.0340(5) Uani 1 1 d .
H46 H 0.1823 0.8725 0.6904 0.041 Uiso 1 1 calc R
C47 C 0.27456(15) 0.7161(2) 1.28678(13) 0.0391(6) Uani 1 1 d .
H47 H 0.3245 0.6810 1.3089 0.047 Uiso 1 1 calc R
C48 C 0.17711(18) 0.8692(2) 1.27945(14) 0.0447(6) Uani 1 1 d .
H48 H 0.1583 0.9437 1.2954 0.054 Uiso 1 1 calc R

loop_
_atom_site_aniso_label
_atom_site_aniso_U_11
_atom_site_aniso_U_22
_atom_site_aniso_U_33
_atom_site_aniso_U_23
_atom_site_aniso_U_13
_atom_site_aniso_U_12
N1 0.0165(7) 0.0142(8) 0.0232(8) 0.0025(7) -0.0016(6) -0.0015(6)
N2 0.0168(7) 0.0146(8) 0.0195(8) 0.0000(6) -0.0023(6) 0.0003(6)
N3 0.0196(8) 0.0155(9) 0.0202(8) 0.0008(7) 0.0010(6) 0.0001(6)
N4 0.0202(8) 0.0140(8) 0.0193(8) 0.0011(6) 0.0014(6) -0.0011(6)
N5 0.0187(8) 0.0165(9) 0.0234(8) -0.0004(7) -0.0002(6) -0.0006(7)
N6 0.0184(8) 0.0211(9) 0.0238(8) 0.0019(7) 0.0019(6) 0.0008(7)
N7 0.0276(9) 0.0187(9) 0.0248(9) 0.0033(7) 0.0014(7) 0.0020(7)
N8 0.0424(10) 0.0220(10) 0.0222(9) 0.0017(7) -0.0003(7) 0.0125(8)
N9 0.0287(9) 0.0272(10) 0.0263(9) 0.0033(8) 0.0088(7) 0.0019(8)
N10 0.0494(11) 0.0243(10) 0.0203(9) 0.0028(8) -0.0016(8) 0.0104(9)
N11 0.0486(11) 0.0257(11) 0.0344(10) -0.0092(8) -0.0118(9) 0.0061(9)
N12 0.0320(10) 0.0416(12) 0.0358(11) -0.0119(9) -0.0117(8) 0.0083(9)
C13 0.0175(9) 0.0169(10) 0.0174(9) -0.0016(7) 0.0009(7) 0.0012(7)
C14 0.0201(9) 0.0158(10) 0.0186(9) 0.0013(8) -0.0004(7) 0.0024(8)
C15 0.0156(8) 0.0134(10) 0.0232(10) 0.0005(8) 0.0007(7) 0.0046(7)
C16 0.0186(9) 0.0181(10) 0.0194(9) -0.0019(8) 0.0010(7) 0.0029(8)
C17 0.0197(9) 0.0151(10) 0.0139(9) -0.0019(7) 0.0002(7) 0.0027(7)
C18 0.0173(9) 0.0157(10) 0.0210(10) 0.0004(8) -0.0009(7) -0.0013(7)
C19 0.0176(9) 0.0160(10) 0.0213(10) 0.0014(8) 0.0037(7) 0.0015(7)
C20 0.0189(9) 0.0161(10) 0.0195(9) 0.0008(8) -0.0017(7) -0.0014(8)
C21 0.0209(9) 0.0137(10) 0.0146(9) -0.0012(7) -0.0009(7) 0.0013(8)
C22 0.0181(9) 0.0178(10) 0.0173(9) -0.0015(8) 0.0006(7) 0.0000(8)
C23 0.0175(9) 0.0170(10) 0.0230(10) -0.0014(8) -0.0004(7) 0.0020(8)
C24 0.0160(9) 0.0202(11) 0.0192(9) -0.0037(8) 0.0002(7) 0.0024(8)
C25 0.0223(10) 0.0170(10) 0.0241(10) 0.0030(8) -0.0017(8) -0.0027(8)
C26 0.0167(9) 0.0165(10) 0.0204(9) 0.0011(8) 0.0052(7) 0.0030(7)
C27 0.0185(9) 0.0170(10) 0.0195(9) -0.0004(8) -0.0009(7) -0.0023(8)
C28 0.0191(9) 0.0166(10) 0.0210(9) -0.0010(8) 0.0017(7) 0.0030(8)
C29 0.0191(9) 0.0174(10) 0.0186(9) 0.0025(8) 0.0034(7) 0.0027(8)
C30 0.0240(10) 0.0201(11) 0.0199(10) 0.0021(8) 0.0013(8) -0.0034(8)
C31 0.0215(9) 0.0155(10) 0.0263(10) 0.0046(8) -0.0017(8) 0.0000(8)
C32 0.0176(9) 0.0170(10) 0.0189(9) -0.0013(8) -0.0009(7) 0.0039(8)
C33 0.0231(10) 0.0159(10) 0.0272(10) 0.0029(8) 0.0038(8) -0.0025(8)
C34 0.0258(10) 0.0249(11) 0.0196(10) -0.0004(8) -0.0009(8) -0.0008(9)
C35 0.0206(9) 0.0207(11) 0.0252(10) -0.0008(8) -0.0038(8) -0.0002(8)
C36 0.0241(10) 0.0164(10) 0.0255(10) -0.0019(8) -0.0015(8) -0.0023(8)
C37 0.0273(10) 0.0235(11) 0.0192(10) 0.0051(8) 0.0027(8) -0.0006(9)
C38 0.0191(9) 0.0195(11) 0.0298(11) 0.0022(8) 0.0056(8) 0.0000(8)
C39 0.0176(9) 0.0227(11) 0.0314(11) -0.0037(9) -0.0011(8) -0.0028(8)
C40 0.0382(12) 0.0197(11) 0.0272(11) 0.0036(9) -0.0028(9) 0.0031(9)
C41 0.0359(11) 0.0193(11) 0.0321(11) 0.0066(9) -0.0087(9) 0.0024(9)
C42 0.0479(13) 0.0193(12) 0.0330(12) -0.0005(9) -0.0022(10) 0.0145(10)
C43 0.0576(15) 0.0351(14) 0.0209(11) 0.0089(10) -0.0047(10) 0.0107(12)
C44 0.0524(14) 0.0287(13) 0.0270(11) 0.0122(10) 0.0076(10) -0.0030(11)
C45 0.0374(12) 0.0426(15) 0.0200(10) -0.0007(10) -0.0025(9) -0.0164(11)
C46 0.0394(12) 0.0340(14) 0.0289(12) 0.0088(10) 0.0132(9) -0.0015(10)
C47 0.0313(12) 0.0527(17) 0.0332(12) -0.0078(11) -0.0111(10) 0.0007(11)
C48 0.0678(17) 0.0267(13) 0.0391(14) -0.0111(11) -0.0142(12) 0.0014(12)

loop_
_atom_type_symbol
_atom_type_description
_atom_type_scat_dispersion_real
_atom_type_scat_dispersion_imag
_atom_type_scat_source
C C 0.0033 0.0016 'International Tables Vol C Tables 4.2.6.8 and 6.1.1.4'
H H 0.0000 0.0000 'International Tables Vol C Tables 4.2.6.8 and 6.1.1.4'
N N 0.0061 0.0033 'International Tables Vol C Tables 4.2.6.8 and 6.1.1.4'

loop_
_geom_angle_atom_site_label_1
_geom_angle_atom_site_label_2
_geom_angle_atom_site_label_3
_geom_angle
_geom_angle_site_symmetry_1
_geom_angle_site_symmetry_3
C20 N1 C14 109.89(16) . .
C17 N2 C13 105.27(15) . .
C29 N3 C16 105.45(15) . .
C23 N4 C19 109.56(16) . .
C35 N5 C15 116.43(16) . .
C38 N6 C15 116.54(16) . .
C27 N7 C40 115.70(17) . .
C18 N8 C42 115.85(17) . .
C27 N9 C46 115.53(18) . .
C18 N10 C43 115.81(18) . .
C30 N11 C48 116.22(19) . .
C30 N12 C47 116.0(2) . .
N2 C13 C22 125.00(16) . 3_667
N2 C13 C24 110.47(16) . .
C22 C13 C24 124.52(17) 3_667 .
N1 C14 C21 126.86(17) . .
N1 C14 C31 106.82(15) . .
C21 C14 C31 126.32(17) . .
N5 C15 N6 125.58(17) . .
N5 C15 C22 116.38(16) . .
N6 C15 C22 117.97(16) . .
N3 C16 C28 124.76(17) . .
N3 C16 C34 110.71(17) . .
C28 C16 C34 124.53(17) . .
N2 C17 C21 126.48(16) . .
N2 C17 C32 111.04(16) . .
C21 C17 C32 122.46(17) . .
N10 C18 N8 126.09(18) . .
N10 C18 C21 116.96(17) . .
N8 C18 C21 116.89(16) . .
N4 C19 C26 126.80(18) . .
N4 C19 C33 107.21(16) . .
C26 C19 C33 125.93(17) . .
N1 C20 C22 124.55(18) . .
N1 C20 C25 106.70(16) . .
C22 C20 C25 128.72(17) . .
C17 C21 C14 127.87(17) . .
C17 C21 C18 118.33(15) . .
C14 C21 C18 113.79(16) . .
C20 C22 C13 124.48(17) . 3_667
C20 C22 C15 116.63(17) . .
C13 C22 C15 118.72(16) 3_667 .
N4 C23 C28 124.67(18) . .
N4 C23 C36 107.41(16) . .
C28 C23 C36 127.92(18) . .
C32 C24 C13 106.78(16) . .
C31 C25 C20 108.13(17) . .
C19 C26 C29 127.88(17) . 3_567
C19 C26 C27 115.93(17) . .
C29 C26 C27 116.18(16) 3_567 .
N7 C27 N9 126.89(18) . .
N7 C27 C26 116.71(16) . .
N9 C27 C26 116.40(17) . .
C23 C28 C16 124.81(17) . .
C23 C28 C30 117.09(17) . .
C16 C28 C30 118.10(17) . .
N3 C29 C26 126.04(17) . 3_567
N3 C29 C37 110.17(17) . .
C26 C29 C37 123.76(17) 3_567 .
N11 C30 N12 125.66(19) . .
N11 C30 C28 117.06(17) . .
N12 C30 C28 117.27(18) . .
C25 C31 C14 108.46(17) . .
C24 C32 C17 106.41(16) . .
C36 C33 C19 108.07(17) . .
C37 C34 C16 106.40(17) . .
N5 C35 C39 122.33(18) . .
C33 C36 C23 107.75(17) . .
C34 C37 C29 107.27(17) . .
N6 C38 C39 122.22(18) . .
C35 C39 C38 116.83(18) . .
N7 C40 C44 122.2(2) . .
C43 C41 C42 115.9(2) . .
N8 C42 C41 123.0(2) . .
N10 C43 C41 123.3(2) . .
C46 C44 C40 117.4(2) . .
C47 C45 C48 116.7(2) . .
N9 C46 C44 122.24(19) . .
N12 C47 C45 123.1(2) . .
N11 C48 C45 122.4(2) . .

loop_
_geom_bond_atom_site_label_1
_geom_bond_atom_site_label_2
_geom_bond_distance
_geom_bond_site_symmetry_2
N1 C20 1.376(2) .
N1 C14 1.376(2) .
N2 C17 1.363(2) .
N2 C13 1.373(2) .
N3 C29 1.372(2) .
N3 C16 1.371(2) .
N4 C23 1.372(2) .
N4 C19 1.371(2) .
N5 C35 1.340(2) .
N5 C15 1.339(2) .
N6 C38 1.338(3) .
N6 C15 1.342(2) .
N7 C27 1.332(3) .
N7 C40 1.340(3) .
N8 C18 1.328(3) .
N8 C42 1.345(3) .
N9 C27 1.337(2) .
N9 C46 1.341(3) .
N10 C18 1.326(3) .
N10 C43 1.340(3) .
N11 C30 1.328(3) .
N11 C48 1.349(3) .
N12 C30 1.333(3) .
N12 C47 1.342(3) .
C13 C22 1.410(3) 3_667
C13 C24 1.453(3) .
C14 C21 1.399(3) .
C14 C31 1.426(3) .
C15 C22 1.496(3) .
C16 C28 1.399(3) .
C16 C34 1.454(3) .
C17 C21 1.396(3) .
C17 C32 1.453(2) .
C18 C21 1.502(3) .
C19 C26 1.393(3) .
C19 C33 1.433(3) .
C20 C22 1.397(3) .
C20 C25 1.432(3) .
C22 C13 1.410(3) 3_667
C23 C28 1.397(3) .
C23 C36 1.432(3) .
C24 C32 1.344(3) .
C25 C31 1.355(3) .
C26 C29 1.397(3) 3_567
C26 C27 1.490(3) .
C28 C30 1.497(3) .
C29 C26 1.397(3) 3_567
C29 C37 1.453(3) .
C33 C36 1.361(3) .
C34 C37 1.342(3) .
C35 C39 1.379(3) .
C38 C39 1.381(3) .
C40 C44 1.372(3) .
C41 C43 1.365(3) .
C41 C42 1.364(3) .
C44 C46 1.370(3) .
C45 C47 1.357(3) .
C45 C48 1.364(3) .

loop_
_platon_squeeze_void_nr
_platon_squeeze_void_average_x
_platon_squeeze_void_average_y
_platon_squeeze_void_average_z
_platon_squeeze_void_volume
_platon_squeeze_void_count_electrons
_platon_squeeze_void_content
1 0.094 0.254 0.392 81 21 ' '
2 0.594 0.245 0.892 81 21 ' '
3 0.406 0.754 0.108 81 21 ' '
4 0.906 0.745 0.608 81 21 ' '
